data_4308824
loop_
_publ_author_name
'John A. Schlueter'
'Jamie L. Manson'
'Urs Geiser'

_publ_section_title
;
Structural and Magnetic Diversity in Tetraalkylammonium Salts of
Anionic M[N(CN)2]3- (M= Mn and Ni) Three-Dimensional Coordination Polymers
;
_journal_name_full 'Inorganic Chemistry'
_journal_page_first 3194
_journal_page_last 3202
_journal_paper_doi 10.1021/ic0484598
_journal_volume 44
_journal_year 2005
_chemical_formula_moiety '(C20 H44 N, Ni, C6 N9)'
_chemical_formula_sum 'C26 H44 N10 Ni'
_chemical_formula_weight 555.42
_chemical_melting_point 436
_chemical_name_common
;
Tetrapentylammonium nickel(II) dicyanamide
;
_chemical_name_systematic
; 
Tetrapentylammonium nickel(II) dicyanamide
;
_space_group_IT_number 52
_symmetry_cell_setting orthorhombic
_symmetry_space_group_name_Hall '-P 2a 2bc'
_symmetry_space_group_name_H-M 'P n n a'
_atom_sites_solution_hydrogens geom
_atom_sites_solution_primary direct
_atom_sites_solution_secondary difmap
_audit_creation_method SHELXL-97
_cell_angle_alpha 90.00
_cell_angle_beta 90.00
_cell_angle_gamma 90.00
_cell_formula_units_Z 4
_cell_length_a 12.9380(4)
_cell_length_b 11.6233(4)
_cell_length_c 19.8038(7)
_cell_measurement_reflns_used 1960
_cell_measurement_temperature 298(2)
_cell_measurement_theta_max 28.205
_cell_measurement_theta_min 2.571
_cell_volume 2978.14(17)
_computing_cell_refinement 'SAINT (Bruker, 2001)'
_computing_data_collection 'SMART (Siemens, 1995)'
_computing_data_reduction 'SAINT (Bruker, 2001)'
_computing_molecular_graphics 'SHELXTL (Sheldrick, 2001)'
_computing_publication_material 'SHELXTL (Sheldrick, 2001)'
_computing_structure_refinement 'SHELXTL (Sheldrick, 2001)'
_computing_structure_solution 'SHELXTL (Sheldrick, 2001)'
_diffrn_ambient_temperature 298(2)
_diffrn_measured_fraction_theta_full 0.963
_diffrn_measured_fraction_theta_max 0.963
_diffrn_measurement_device_type 'Siemens SMART CCD area detector'
_diffrn_measurement_method 'area detector \w scans'
_diffrn_radiation_monochromator graphite
_diffrn_radiation_source 'fine-focus sealed tube'
_diffrn_radiation_type MoK\a
_diffrn_radiation_wavelength 0.71073
_diffrn_reflns_av_R_equivalents 0.0320
_diffrn_reflns_av_sigmaI/netI 0.0242
_diffrn_reflns_limit_h_max 16
_diffrn_reflns_limit_h_min -16
_diffrn_reflns_limit_k_max 10
_diffrn_reflns_limit_k_min -15
_diffrn_reflns_limit_l_max 25
_diffrn_reflns_limit_l_min -26
_diffrn_reflns_number 19129
_diffrn_reflns_theta_full 28.25
_diffrn_reflns_theta_max 28.25
_diffrn_reflns_theta_min 1.88
_diffrn_standards_decay_% 0
_diffrn_standards_number 0
_exptl_absorpt_coefficient_mu 0.684
_exptl_absorpt_correction_T_max 0.888
_exptl_absorpt_correction_T_min 0.768
_exptl_absorpt_correction_type integration
_exptl_absorpt_process_details
;
(Sheldrick, 2001)
;
_exptl_crystal_colour green
_exptl_crystal_density_diffrn 1.239
_exptl_crystal_density_method 'not measured'
_exptl_crystal_description block
_exptl_crystal_F_000 1192
_exptl_crystal_size_max 0.60
_exptl_crystal_size_mid 0.24
_exptl_crystal_size_min 0.20
_refine_diff_density_max 0.448
_refine_diff_density_min -0.714
_refine_diff_density_rms 0.076
_refine_ls_extinction_method none
_refine_ls_goodness_of_fit_ref 1.045
_refine_ls_hydrogen_treatment mixed
_refine_ls_matrix_type full
_refine_ls_number_parameters 173
_refine_ls_number_reflns 3564
_refine_ls_number_restraints 21
_refine_ls_restrained_S_all 1.051
_refine_ls_R_factor_all 0.0650
_refine_ls_R_factor_gt 0.0452
_refine_ls_shift/su_max 0.074
_refine_ls_shift/su_mean 0.002
_refine_ls_structure_factor_coef Fsqd
_refine_ls_weighting_details
;
calc w=1/[\s^2^(Fo^2^)+(0.0599P)^2^+1.9987P] where P=(Fo^2^+2Fc^2^)/3
;
_refine_ls_weighting_scheme calc
_refine_ls_wR_factor_gt 0.1165
_refine_ls_wR_factor_ref 0.1304
_reflns_number_gt 2591
_reflns_number_total 3564
_reflns_threshold_expression >2sigma(I)
_cod_data_source_file ic0484598si20041103_041216_9.cif
_cod_data_source_block TPnANiDCART
_cod_database_code 4308824

loop_
_symmetry_equiv_pos_as_xyz
'x, y, z'
'-x+1/2, -y, z'
'-x+1/2, y+1/2, -z+1/2'
'x, -y+1/2, -z+1/2'
'-x, -y, -z'
'x-1/2, y, -z'
'x-1/2, -y-1/2, z-1/2'
'-x, y-1/2, z-1/2'

loop_
_atom_site_label
_atom_site_type_symbol
_atom_site_fract_x
_atom_site_fract_y
_atom_site_fract_z
_atom_site_U_iso_or_equiv
_atom_site_adp_type
_atom_site_occupancy
_atom_site_symmetry_multiplicity
_atom_site_calc_flag
_atom_site_refinement_flags
_atom_site_disorder_assembly
_atom_site_disorder_group
Ni1 Ni 0.2500 0.5000 0.597471(18) 0.03462(14) Uani 1 2 d S . .
N1 N 0.17590(16) 0.59850(19) 0.52337(10) 0.0505(5) Uani 1 1 d . . .
N2 N 0.19393(16) 0.61185(18) 0.67118(10) 0.0488(5) Uani 1 1 d . . .
N3 N 0.11333(15) 0.40115(19) 0.59362(10) 0.0460(5) Uani 1 1 d . . .
N4A N 0.046(4) 0.689(4) 0.451(5) 0.0366(7) Uiso 0.270(4) 1 d P . .
N4B N 0.0580(14) 0.671(3) 0.4355(18) 0.0366(7) Uiso 0.40(6) 1 d P . .
N4C N 0.0736(13) 0.637(2) 0.4214(9) 0.0366(7) Uiso 0.179(19) 1 d P . .
N4D N 0.032(4) 0.6955(19) 0.463(2) 0.0366(7) Uiso 0.15(8) 1 d P . .
N5A N 0.1190(6) 0.7364(10) 0.7587(7) 0.0408(12) Uiso 0.37(2) 1 d P . 1
N5B N 0.139(2) 0.782(2) 0.7263(14) 0.0408(12) Uiso 0.13(2) 1 d P . 2
C1 C 0.11516(19) 0.6287(2) 0.48549(13) 0.0489(6) Uani 1 1 d . . .
C2 C 0.16703(18) 0.6792(2) 0.70898(12) 0.0441(5) Uani 1 1 d . . .
C3 C 0.03415(19) 0.3705(2) 0.57533(12) 0.0463(5) Uani 1 1 d . . .
N10 N -0.2500 0.0000 0.43291(17) 0.0524(7) Uani 1 2 d S . .
C10 C -0.1540(2) 0.0117(2) 0.38924(15) 0.0596(7) Uani 1 1 d D B .
H10A H -0.1569 0.0855 0.3664 0.071 Uiso 1 1 calc R . .
H10B H -0.0941 0.0129 0.4187 0.071 Uiso 1 1 calc R . .
C11 C -0.1378(3) -0.0807(3) 0.33670(19) 0.0788(9) Uani 1 1 d D . .
H11A H -0.1999 -0.0867 0.3096 0.095 Uiso 1 1 calc R A 1
H11B H -0.1283 -0.1537 0.3596 0.095 Uiso 1 1 calc R A 1
C12A C -0.0459(5) -0.0612(6) 0.2896(3) 0.0808(8) Uiso 0.614(4) 1 d PD B 1
H12A H -0.0554 -0.1037 0.2479 0.097 Uiso 0.614(4) 1 calc PR B 1
H12B H -0.0394 0.0198 0.2788 0.097 Uiso 0.614(4) 1 calc PR B 1
C13A C 0.0495(4) -0.1028(6) 0.3257(3) 0.0808(8) Uiso 0.614(4) 1 d PD B 1
H13A H 0.0551 -0.0640 0.3689 0.097 Uiso 0.614(4) 1 calc PR B 1
H13B H 0.0435 -0.1847 0.3343 0.097 Uiso 0.614(4) 1 calc PR B 1
C14A C 0.1450(5) -0.0803(6) 0.2850(3) 0.0808(8) Uiso 0.614(4) 1 d PD B 1
H14A H 0.2024 -0.1203 0.3049 0.121 Uiso 0.614(4) 1 calc PR B 1
H14B H 0.1591 0.0008 0.2845 0.121 Uiso 0.614(4) 1 calc PR B 1
H14C H 0.1348 -0.1070 0.2397 0.121 Uiso 0.614(4) 1 calc PR B 1
C12B C -0.0178(7) -0.0579(9) 0.3193(5) 0.0808(8) Uiso 0.386(4) 1 d PD B 2
H12C H -0.0095 0.0191 0.3013 0.097 Uiso 0.386(4) 1 calc PR B 2
H12D H 0.0233 -0.0639 0.3601 0.097 Uiso 0.386(4) 1 calc PR B 2
C13B C 0.0184(7) -0.1429(8) 0.2694(5) 0.0808(8) Uiso 0.386(4) 1 d PD B 2
H13C H -0.0243 -0.1374 0.2293 0.097 Uiso 0.386(4) 1 calc PR B 2
H13D H 0.0095 -0.2195 0.2880 0.097 Uiso 0.386(4) 1 calc PR B 2
C14B C 0.1318(7) -0.1271(9) 0.2492(5) 0.0808(8) Uiso 0.386(4) 1 d PD B 2
H14D H 0.1625 -0.2010 0.2408 0.121 Uiso 0.386(4) 1 calc PR B 2
H14E H 0.1684 -0.0893 0.2850 0.121 Uiso 0.386(4) 1 calc PR B 2
H14F H 0.1356 -0.0812 0.2089 0.121 Uiso 0.386(4) 1 calc PR B 2
C15 C -0.2449(2) -0.1083(2) 0.47588(14) 0.0600(7) Uani 1 1 d D . .
H15A H -0.3084 -0.1140 0.5016 0.072 Uiso 1 1 calc R . .
H15B H -0.2421 -0.1742 0.4459 0.072 Uiso 1 1 calc R . .
C16 C -0.1546(3) -0.1161(3) 0.52465(17) 0.0780(10) Uani 1 1 d D . .
H16A H -0.1533 -0.0487 0.5535 0.094 Uiso 1 1 calc R . .
H16B H -0.0901 -0.1193 0.4998 0.094 Uiso 1 1 calc R . .
C17 C -0.1669(3) -0.2243(3) 0.56748(16) 0.0680(8) Uani 1 1 d D . .
H17A H -0.2321 -0.2198 0.5915 0.082 Uiso 1 1 calc R . .
H17B H -0.1702 -0.2903 0.5376 0.082 Uiso 1 1 calc R . .
C18 C -0.0828(3) -0.2435(3) 0.6174(2) 0.0862(11) Uani 1 1 d D . .
H18A H -0.0804 -0.1791 0.6485 0.103 Uiso 1 1 calc R . .
H18B H -0.0171 -0.2471 0.5940 0.103 Uiso 1 1 calc R . .
C19 C -0.0987(3) -0.3535(4) 0.6567(2) 0.1090(15) Uani 1 1 d D . .
H19A H -0.0433 -0.3630 0.6885 0.164 Uiso 1 1 calc R . .
H19B H -0.0997 -0.4176 0.6262 0.164 Uiso 1 1 calc R . .
H19C H -0.1632 -0.3498 0.6806 0.164 Uiso 1 1 calc R . .

loop_
_atom_site_aniso_label
_atom_site_aniso_U_11
_atom_site_aniso_U_22
_atom_site_aniso_U_33
_atom_site_aniso_U_23
_atom_site_aniso_U_13
_atom_site_aniso_U_12
Ni1 0.0337(2) 0.0376(2) 0.0326(2) 0.000 0.000 -0.00220(16)
N1 0.0444(11) 0.0550(12) 0.0521(12) 0.0104(10) -0.0068(9) -0.0072(10)
N2 0.0465(12) 0.0527(12) 0.0474(11) -0.0097(10) 0.0034(9) -0.0013(9)
N3 0.0406(11) 0.0514(12) 0.0461(11) 0.0044(9) -0.0009(8) -0.0060(9)
C1 0.0435(13) 0.0467(13) 0.0565(14) 0.0146(11) -0.0057(11) -0.0149(11)
C2 0.0421(12) 0.0436(12) 0.0465(12) -0.0050(11) -0.0011(10) -0.0033(10)
C3 0.0460(13) 0.0452(13) 0.0478(12) 0.0163(11) -0.0048(10) -0.0062(11)
N10 0.0571(18) 0.0446(16) 0.0555(18) 0.000 0.000 -0.0149(14)
C10 0.0550(16) 0.0562(16) 0.0675(17) 0.0041(13) 0.0045(13) -0.0133(13)
C11 0.079(2) 0.0651(19) 0.092(2) -0.0094(18) 0.0197(19) -0.0053(17)
C15 0.0722(18) 0.0489(14) 0.0588(16) 0.0050(12) -0.0036(14) -0.0178(13)
C16 0.086(2) 0.0649(19) 0.083(2) 0.0104(16) -0.0230(18) -0.0227(17)
C17 0.0737(19) 0.0654(18) 0.0649(18) 0.0018(15) -0.0099(15) -0.0123(16)
C18 0.083(2) 0.084(2) 0.091(2) 0.013(2) -0.023(2) -0.015(2)
C19 0.096(3) 0.104(3) 0.126(4) 0.046(3) -0.026(3) -0.007(2)

loop_
_atom_type_symbol
_atom_type_description
_atom_type_scat_dispersion_real
_atom_type_scat_dispersion_imag
_atom_type_scat_source
C C 0.0033 0.0016 'International Tables Vol C Tables 4.2.6.8 and 6.1.1.4'
H H 0.0000 0.0000 'International Tables Vol C Tables 4.2.6.8 and 6.1.1.4'
N N 0.0061 0.0033 'International Tables Vol C Tables 4.2.6.8 and 6.1.1.4'
Ni Ni 0.3393 1.1124 'International Tables Vol C Tables 4.2.6.8 and 6.1.1.4'

loop_
_geom_angle_atom_site_label_1
_geom_angle_atom_site_label_2
_geom_angle_atom_site_label_3
_geom_angle
_geom_angle_site_symmetry_1
_geom_angle_site_symmetry_3
_geom_angle_publ_flag
N2 Ni1 N2 91.13(12) 2_565 . ?
N2 Ni1 N1 172.31(8) . 2_565 ?
N2 Ni1 N1 89.45(9) . . ?
N1 Ni1 N1 91.00(12) 2_565 . ?
N2 Ni1 N3 88.70(8) . 2_565 ?
N1 Ni1 N3 93.48(8) . 2_565 ?
N2 Ni1 N3 94.20(8) . . ?
N1 Ni1 N3 83.61(8) . . ?
N3 Ni1 N3 175.86(10) 2_565 . ?
C1 N1 Ni1 160.7(2) . . ?
C2 N2 Ni1 175.0(2) . . ?
C3 N3 Ni1 158.72(19) . . ?
C1 N4A C3 116(2) . 5_566 ?
C3 N4B C1 119.4(6) 5_566 . ?
C1 N4C C3 110.0(13) . 5_566 ?
C3 N4D C1 110(2) 5_566 . ?
C2 N5A C2 120.3(4) 4_566 . ?
C2 N5B C2 117.5(15) . 4_566 ?
N1 C1 N4A 165(4) . . ?
N1 C1 N4B 170.2(9) . . ?
N1 C1 N4C 153.2(12) . . ?
N1 C1 N4D 155.2(19) . . ?
N2 C2 N5B 153.4(15) . . ?
N2 C2 N5A 165.9(5) . 4_566 ?
N2 C2 N5A 165.1(5) . . ?
N2 C2 N5B 153.9(14) . 4_566 ?
N3 C3 N4B 170.5(10) . 5_566 ?
N3 C3 N4A 166(4) . 5_566 ?
N3 C3 N4D 155(2) . 5_566 ?
N3 C3 N4C 153.8(11) . 5_566 ?
C10 N10 C10 110.6(3) 2_455 . ?
C10 N10 C15 106.24(15) . 2_455 ?
C10 N10 C15 110.92(16) . . ?
C15 N10 C15 112.0(3) 2_455 . ?
C11 C10 N10 116.2(2) . . ?
C11 C10 H10A 108.2 . . ?
N10 C10 H10A 108.2 . . ?
C11 C10 H10B 108.2 . . ?
N10 C10 H10B 108.2 . . ?
H10A C10 H10B 107.4 . . ?
C10 C11 C12A 115.0(4) . . ?
C10 C11 C12B 99.4(4) . . ?
C10 C11 H11A 108.5 . . ?
C12A C11 H11A 108.5 . . ?
C10 C11 H11B 108.5 . . ?
C12A C11 H11B 108.5 . . ?
C12B C11 H11B 97.1 . . ?
H11A C11 H11B 107.5 . . ?
C13A C12A C11 107.4(5) . . ?
C13A C12A H12A 110.2 . . ?
C11 C12A H12A 110.2 . . ?
C13A C12A H12B 110.2 . . ?
C11 C12A H12B 110.2 . . ?
H12A C12A H12B 108.5 . . ?
C14A C13A C12A 111.4(5) . . ?
C14A C13A H13A 109.4 . . ?
C12A C13A H13A 109.4 . . ?
C14A C13A H13B 109.4 . . ?
C12A C13A H13B 109.4 . . ?
H13A C13A H13B 108.0 . . ?
C13A C14A H14A 109.5 . . ?
C13A C14A H14B 109.5 . . ?
H14A C14A H14B 109.5 . . ?
C13A C14A H14C 109.5 . . ?
H14A C14A H14C 109.5 . . ?
H14B C14A H14C 109.5 . . ?
C13B C12B C11 109.8(7) . . ?
C13B C12B H12C 109.7 . . ?
C11 C12B H12C 109.7 . . ?
C13B C12B H12D 109.7 . . ?
C11 C12B H12D 109.7 . . ?
H12C C12B H12D 108.2 . . ?
C12B C13B C14B 113.6(8) . . ?
C12B C13B H13C 108.9 . . ?
C14B C13B H13C 108.9 . . ?
C12B C13B H13D 108.9 . . ?
C14B C13B H13D 108.9 . . ?
H13C C13B H13D 107.7 . . ?
C13B C14B H14D 109.5 . . ?
C13B C14B H14E 109.5 . . ?
H14D C14B H14E 109.5 . . ?
C13B C14B H14F 109.5 . . ?
H14D C14B H14F 109.5 . . ?
H14E C14B H14F 109.5 . . ?
C16 C15 N10 116.0(2) . . ?
C16 C15 H15A 108.3 . . ?
N10 C15 H15A 108.3 . . ?
C16 C15 H15B 108.3 . . ?
N10 C15 H15B 108.3 . . ?
H15A C15 H15B 107.4 . . ?
C15 C16 C17 108.9(2) . . ?
C15 C16 H16A 109.9 . . ?
C17 C16 H16A 109.9 . . ?
C15 C16 H16B 109.9 . . ?
C17 C16 H16B 109.9 . . ?
H16A C16 H16B 108.3 . . ?
C18 C17 C16 114.7(3) . . ?
C18 C17 H17A 108.6 . . ?
C16 C17 H17A 108.6 . . ?
C18 C17 H17B 108.6 . . ?
C16 C17 H17B 108.6 . . ?
H17A C17 H17B 107.6 . . ?
C17 C18 C19 111.8(3) . . ?
C17 C18 H18A 109.3 . . ?
C19 C18 H18A 109.3 . . ?
C17 C18 H18B 109.3 . . ?
C19 C18 H18B 109.3 . . ?
H18A C18 H18B 107.9 . . ?
C18 C19 H19A 109.5 . . ?
C18 C19 H19B 109.5 . . ?
H19A C19 H19B 109.5 . . ?
C18 C19 H19C 109.5 . . ?
H19A C19 H19C 109.5 . . ?
H19B C19 H19C 109.5 . . ?

loop_
_geom_bond_atom_site_label_1
_geom_bond_atom_site_label_2
_geom_bond_distance
_geom_bond_site_symmetry_2
_geom_bond_publ_flag
Ni1 N2 2.085(2) . ?
Ni1 N1 2.094(2) . ?
Ni1 N3 2.110(2) . ?
N1 C1 1.142(3) . ?
N2 C2 1.137(3) . ?
N3 C3 1.143(3) . ?
N4A C1 1.33(2) . ?
N4A C3 1.35(2) 5_566 ?
N4B C3 1.305(8) 5_566 ?
N4B C1 1.331(9) . ?
N4C C1 1.381(13) . ?
N4C C3 1.398(16) 5_566 ?
N4D C3 1.38(2) 5_566 ?
N4D C1 1.40(3) . ?
N5A C2 1.326(10) 4_566 ?
N5A C2 1.341(9) . ?
N5B C2 1.300(19) . ?
N5B C2 1.41(2) 4_566 ?
C2 N5A 1.326(10) 4_566 ?
C2 N5B 1.41(2) 4_566 ?
C3 N4B 1.305(8) 5_566 ?
C3 N4A 1.35(2) 5_566 ?
C3 N4D 1.38(2) 5_566 ?
C3 N4C 1.398(16) 5_566 ?
N10 C10 1.520(3) 2_455 ?
N10 C10 1.520(3) . ?
N10 C15 1.521(3) 2_455 ?
N10 C15 1.521(3) . ?
C10 C11 1.511(4) . ?
C10 H10A 0.9700 . ?
C10 H10B 0.9700 . ?
C11 C12A 1.528(6) . ?
C11 C12B 1.612(9) . ?
C11 H11A 0.9700 . ?
C11 H11B 0.9700 . ?
C12A C13A 1.506(8) . ?
C12A H12A 0.9700 . ?
C12A H12B 0.9700 . ?
C13A C14A 1.498(7) . ?
C13A H13A 0.9700 . ?
C13A H13B 0.9700 . ?
C14A H14A 0.9600 . ?
C14A H14B 0.9600 . ?
C14A H14C 0.9600 . ?
C12B C13B 1.473(11) . ?
C12B H12C 0.9700 . ?
C12B H12D 0.9700 . ?
C13B C14B 1.532(11) . ?
C13B H13C 0.9700 . ?
C13B H13D 0.9700 . ?
C14B H14D 0.9600 . ?
C14B H14E 0.9600 . ?
C14B H14F 0.9600 . ?
C15 C16 1.518(4) . ?
C15 H15A 0.9700 . ?
C15 H15B 0.9700 . ?
C16 C17 1.525(4) . ?
C16 H16A 0.9700 . ?
C16 H16B 0.9700 . ?
C17 C18 1.487(4) . ?
C17 H17A 0.9700 . ?
C17 H17B 0.9700 . ?
C18 C19 1.511(5) . ?
C18 H18A 0.9700 . ?
C18 H18B 0.9700 . ?
C19 H19A 0.9600 . ?
C19 H19B 0.9600 . ?
C19 H19C 0.9600 . ?

loop_
_geom_torsion_atom_site_label_1
_geom_torsion_atom_site_label_2
_geom_torsion_atom_site_label_3
_geom_torsion_atom_site_label_4
_geom_torsion
_geom_torsion_site_symmetry_1
_geom_torsion_site_symmetry_2
_geom_torsion_site_symmetry_3
_geom_torsion_site_symmetry_4
_geom_torsion_publ_flag
C10 N10 C10 C11 -53.6(2) 2_455 . . . ?
C15 N10 C10 C11 -174.1(3) 2_455 . . . ?
C15 N10 C10 C11 64.0(4) . . . . ?
N10 C10 C11 C12A 175.0(3) . . . . ?
N10 C10 C11 C12B -164.1(5) . . . . ?
C10 C11 C12A C13A 82.5(6) . . . . ?
C11 C12A C13A C14A -176.4(5) . . . . ?
C10 C11 C12B C13B 177.9(7) . . . . ?
C11 C12B C13B C14B 179.4(7) . . . . ?
C10 N10 C15 C16 -179.6(3) 2_455 . . . ?
C10 N10 C15 C16 60.1(4) . . . . ?
C15 N10 C15 C16 -58.4(2) 2_455 . . . ?
N10 C15 C16 C17 175.1(3) . . . . ?
C15 C16 C17 C18 179.5(3) . . . . ?
C16 C17 C18 C19 -178.6(4) . . . . ?
